data_2220497
loop_
_publ_author_name
'Liu, Ying'
'He, Qingpeng'
'Zhang, Xianxi'
'Xue, Zechun'
'Lv, Chunyan'

_publ_section_title
;
 Triaqua(2,2'-bipyridine)(5-nitroisophthalato-\k<i>O</i>)nickel(II)
 monohydrate
;
_journal_coeditor_code HB2841
_journal_issue 1
_journal_name_full 'Acta Crystallographica Section E'
_journal_page_first m27
_journal_paper_doi 10.1107/S1600536808038233
_journal_volume 65
_journal_year 2009
_chemical_formula_iupac '[Ni (C8 H3 N O6) (C10 H8 N2) (H2 O)3], H2 O'
_chemical_formula_moiety 'C18 H17 N3 Ni O9, H2 O'
_chemical_formula_sum 'C18 H19 N3 Ni O10'
_chemical_formula_weight 496.05
_chemical_name_systematic
;
Triaqua(2,2'-bipyridine)(5-nitroisophthalato-\k<i>O</i>)nickel(II)
monohydrate
;
_space_group_IT_number 2
_symmetry_cell_setting triclinic
_symmetry_space_group_name_Hall '-P 1'
_symmetry_space_group_name_H-M 'P -1'
_atom_sites_solution_hydrogens mixed
_atom_sites_solution_primary direct
_atom_sites_solution_secondary difmap
_audit_creation_method SHELXL-97
_cell_angle_alpha 89.798(10)
_cell_angle_beta 87.89(2)
_cell_angle_gamma 74.675(10)
_cell_formula_units_Z 2
_cell_length_a 7.4867(10)
_cell_length_b 10.717(3)
_cell_length_c 12.773(2)
_cell_measurement_reflns_used 3823
_cell_measurement_temperature 293(2)
_cell_measurement_theta_max 25.99
_cell_measurement_theta_min 1.60
_cell_volume 987.7(3)
_computing_cell_refinement 'SAINT-Plus (Bruker, 2001)'
_computing_data_collection 'APEX2 (Bruker, 2004)'
_computing_data_reduction 'SAINT-Plus (Bruker, 2001)'
_computing_molecular_graphics 'SHELXTL (Sheldrick, 2008)'
_computing_publication_material 'SHELXTL (Sheldrick, 2008)'
_computing_structure_refinement 'SHELXL97 (Sheldrick, 2008)'
_computing_structure_solution 'SHELXS97 (Sheldrick, 2008)'
_diffrn_ambient_temperature 293(2)
_diffrn_measured_fraction_theta_full 0.986
_diffrn_measured_fraction_theta_max 0.986
_diffrn_measurement_device_type 'Bruker APEXII CCD'
_diffrn_measurement_method \w
_diffrn_radiation_monochromator graphite
_diffrn_radiation_source 'fine-focus sealed tube'
_diffrn_radiation_type MoK\a
_diffrn_radiation_wavelength 0.71073
_diffrn_reflns_av_R_equivalents 0.0160
_diffrn_reflns_av_sigmaI/netI 0.0341
_diffrn_reflns_limit_h_max 9
_diffrn_reflns_limit_h_min -8
_diffrn_reflns_limit_k_max 11
_diffrn_reflns_limit_k_min -13
_diffrn_reflns_limit_l_max 15
_diffrn_reflns_limit_l_min -15
_diffrn_reflns_number 5649
_diffrn_reflns_theta_full 25.99
_diffrn_reflns_theta_max 25.99
_diffrn_reflns_theta_min 1.60
_diffrn_standards_decay_% 0
_diffrn_standards_interval_count 0
_diffrn_standards_interval_time 0
_diffrn_standards_number 0
_exptl_absorpt_coefficient_mu 1.047
_exptl_absorpt_correction_T_max 0.921
_exptl_absorpt_correction_T_min 0.885
_exptl_absorpt_correction_type multi-scan
_exptl_absorpt_process_details '(SADABS; Bruker, 2001)'
_exptl_crystal_colour green
_exptl_crystal_density_diffrn 1.668
_exptl_crystal_density_method 'not measured'
_exptl_crystal_description block
_exptl_crystal_F_000 512
_exptl_crystal_size_max 0.12
_exptl_crystal_size_mid 0.10
_exptl_crystal_size_min 0.08
_refine_diff_density_max 0.992
_refine_diff_density_min -0.727
_refine_ls_extinction_method none
_refine_ls_goodness_of_fit_ref 1.005
_refine_ls_hydrogen_treatment mixed
_refine_ls_matrix_type full
_refine_ls_number_parameters 314
_refine_ls_number_reflns 3823
_refine_ls_number_restraints 12
_refine_ls_restrained_S_all 1.004
_refine_ls_R_factor_all 0.0506
_refine_ls_R_factor_gt 0.0428
_refine_ls_shift/su_max 0.000
_refine_ls_shift/su_mean 0.000
_refine_ls_structure_factor_coef Fsqd
_refine_ls_weighting_details 'calc w=1/[\s^2^(Fo^2^)+(0.071P)^2^+0.9983P] where P=(Fo^2^+2Fc^2^)/3'
_refine_ls_weighting_scheme calc
_refine_ls_wR_factor_gt 0.1145
_refine_ls_wR_factor_ref 0.1216
_reflns_number_gt 3271
_reflns_number_total 3823
_reflns_threshold_expression I>2\s(I)
_cod_data_source_file hb2841.cif
_cod_data_source_block I
_cod_depositor_comments
;
The following automatic conversions were performed:
'_symmetry_cell_setting' value 'Triclinic' changed to 'triclinic'
according to '/home/saulius/struct/CIF-dictionaries/cif_core.dic'
dictionary named 'cif_core.dic' version 2.4.1 from 2010-06-29.

Automatic conversion script
Id: cif_fix_enum 1527 2010-12-29 10:47:43Z saulius 

The following automatic conversions were performed:

'_symmetry_cell_setting' value 'Triclinic' changed to 'triclinic'
according to /home/saulius/struct/CIF-dictionaries/cif_core.dic
dictionary named 'cif_core.dic' version 2.4.1 from 2010-06-29.

Automatic conversion script
Id: cif_fix_values 1715 2011-07-08 13:25:40Z adriana 

The following automatic conversions were performed:

'_atom_sites_solution_hydrogens' value 'difmap and geom' was changed
to 'mixed'.

Automatic conversion script
Id: cif_fix_values 6452 2018-10-05 10:23:21Z andrius 
;
_cod_database_code 2220497
_cod_database_fobs_code 2220497

loop_
_symmetry_equiv_pos_as_xyz
'x, y, z'
'-x, -y, -z'

loop_
_atom_site_type_symbol
_atom_site_label
_atom_site_fract_x
_atom_site_fract_y
_atom_site_fract_z
_atom_site_U_iso_or_equiv
_atom_site_adp_type
_atom_site_calc_flag
_atom_site_refinement_flags
_atom_site_occupancy
_atom_site_disorder_assembly
_atom_site_disorder_group
Ni Ni1 0.72908(5) -0.02881(3) 0.78571(3) 0.02430(16) Uani d . 1 . .
C C1 0.8232(5) -0.3096(3) 0.8659(2) 0.0303(7) Uani d . 1 . .
H H1 0.7701 -0.2738 0.9296 0.036 Uiso calc R 1 . .
C C2 0.8972(5) -0.4404(3) 0.8591(3) 0.0371(8) Uani d . 1 . .
H H2 0.8903 -0.4931 0.9163 0.044 Uiso calc R 1 . .
C C3 0.9816(5) -0.4922(3) 0.7667(3) 0.0385(8) Uani d . 1 . .
H H3 1.0368 -0.5807 0.7612 0.046 Uiso calc R 1 . .
C C4 0.9848(5) -0.4139(3) 0.6820(3) 0.0321(7) Uani d . 1 . .
H H4 1.0424 -0.4480 0.6187 0.038 Uiso calc R 1 . .
C C5 0.9009(4) -0.2836(3) 0.6926(2) 0.0227(6) Uani d . 1 . .
C C6 0.8764(4) -0.1940(3) 0.6036(2) 0.0254(6) Uani d . 1 . .
C C7 0.7338(5) 0.0090(3) 0.5475(3) 0.0360(8) Uani d . 1 . .
H H7 0.6633 0.0927 0.5628 0.043 Uiso calc R 1 . .
C C8 0.7884(6) -0.0224(4) 0.4454(3) 0.0476(9) Uani d . 1 . .
H H8 0.7524 0.0376 0.3922 0.057 Uiso calc R 1 . .
C C9 0.8975(7) -0.1445(4) 0.4233(3) 0.0532(11) Uani d . 1 . .
H H9 0.9406 -0.1680 0.3551 0.064 Uiso calc R 1 . .
C C10 0.9418(6) -0.2309(4) 0.5028(3) 0.0429(9) Uani d . 1 . .
H H10 1.0157 -0.3141 0.4893 0.052 Uiso calc R 1 . .
C C11 0.5174(4) 0.2464(3) 0.8072(3) 0.0296(7) Uani d . 1 . .
C C12 0.4966(4) 0.3864(3) 0.7871(2) 0.0245(6) Uani d . 1 . .
C C13 0.4091(4) 0.4774(3) 0.8608(2) 0.0244(6) Uani d . 1 . .
H H13 0.3675 0.4506 0.9243 0.029 Uiso calc R 1 . .
C C14 0.3821(4) 0.6079(3) 0.8421(2) 0.0218(6) Uani d . 1 . .
C C15 0.2887(4) 0.7042(3) 0.9250(2) 0.0229(6) Uani d . 1 . .
C C16 0.4381(4) 0.6470(3) 0.7464(2) 0.0242(6) Uani d . 1 . .
H H16 0.4168 0.7345 0.7311 0.029 Uiso calc R 1 . .
C C17 0.5258(4) 0.5548(3) 0.6739(2) 0.0237(6) Uani d . 1 . .
C C18 0.5605(4) 0.4251(3) 0.6923(2) 0.0267(6) Uani d . 1 . .
H H18 0.6250 0.3647 0.6429 0.032 Uiso calc R 1 . .
H H1W 0.394(6) 0.0433(19) 0.814(4) 0.080 Uiso d D 1 . .
H H2W 0.430(7) -0.089(3) 0.824(3) 0.080 Uiso d D 1 . .
H H3W 1.002(7) 0.0536(18) 0.815(4) 0.080 Uiso d D 1 . .
H H4W 1.071(6) -0.077(3) 0.827(3) 0.080 Uiso d D 1 . .
H H5W 0.784(5) -0.065(3) 0.979(4) 0.080 Uiso d D 1 . .
H H6W 0.696(6) 0.062(2) 0.980(4) 0.080 Uiso d D 1 . .
H H7W 0.857(4) 0.785(5) 0.129(4) 0.080 Uiso d D 1 . .
H H8W 1.005(6) 0.792(5) 0.064(2) 0.080 Uiso d D 1 . .
N N1 0.5843(4) 0.5975(3) 0.5725(2) 0.0317(6) Uani d . 1 . .
N N2 0.7764(3) -0.0739(2) 0.62575(19) 0.0254(5) Uani d . 1 . .
N N3 0.8242(3) -0.2316(2) 0.78473(18) 0.0236(5) Uani d . 1 . .
O O1 0.6531(3) 0.16736(19) 0.76279(17) 0.0296(5) Uani d . 1 . .
O O2 0.3983(4) 0.2176(2) 0.8663(3) 0.0569(8) Uani d . 1 . .
O O3 0.2273(3) 0.6637(2) 1.00532(18) 0.0380(6) Uani d . 1 . .
O O4 0.2779(3) 0.82113(19) 0.90681(17) 0.0294(5) Uani d . 1 . .
O O5 0.5189(4) 0.7083(2) 0.54771(19) 0.0495(7) Uani d . 1 . .
O O6 0.6974(4) 0.5196(2) 0.51729(18) 0.0413(6) Uani d . 1 . .
O O1W 0.4496(3) -0.0279(2) 0.79179(19) 0.0316(5) Uani d D 1 . .
O O2W 1.0016(3) -0.0185(2) 0.79477(19) 0.0318(5) Uani d D 1 . .
O O3W 0.7027(4) -0.0088(2) 0.95279(18) 0.0391(6) Uani d D 1 . .
O O4W 0.9500(5) 0.8091(4) 0.1199(5) 0.115(2) Uani d D 1 . .

loop_
_atom_site_aniso_label
_atom_site_aniso_U_11
_atom_site_aniso_U_22
_atom_site_aniso_U_33
_atom_site_aniso_U_12
_atom_site_aniso_U_13
_atom_site_aniso_U_23
Ni1 0.0280(2) 0.0187(2) 0.0255(2) -0.00530(16) 0.00210(15) -0.00138(14)
C1 0.0380(18) 0.0296(16) 0.0247(15) -0.0118(14) -0.0005(13) 0.0040(12)
C2 0.043(2) 0.0311(18) 0.0399(19) -0.0143(15) -0.0094(15) 0.0133(14)
C3 0.043(2) 0.0190(15) 0.051(2) -0.0035(14) -0.0063(16) 0.0027(14)
C4 0.0348(17) 0.0220(15) 0.0365(17) -0.0031(13) 0.0035(14) -0.0048(13)
C5 0.0252(15) 0.0196(14) 0.0234(14) -0.0059(11) 0.0000(11) -0.0005(11)
C6 0.0297(16) 0.0206(14) 0.0260(15) -0.0072(12) 0.0024(12) -0.0012(11)
C7 0.046(2) 0.0288(17) 0.0308(17) -0.0059(15) -0.0046(14) 0.0077(13)
C8 0.072(3) 0.043(2) 0.0282(18) -0.016(2) -0.0062(17) 0.0108(15)
C9 0.086(3) 0.051(2) 0.0237(17) -0.023(2) 0.0098(18) -0.0020(16)
C10 0.064(2) 0.0338(18) 0.0284(17) -0.0100(17) 0.0155(16) -0.0061(14)
C11 0.0266(16) 0.0163(14) 0.0451(18) -0.0048(12) 0.0056(14) -0.0013(13)
C12 0.0228(14) 0.0147(13) 0.0349(16) -0.0032(11) 0.0015(12) 0.0003(11)
C13 0.0242(15) 0.0192(14) 0.0292(15) -0.0053(11) 0.0028(12) 0.0023(11)
C14 0.0218(14) 0.0180(14) 0.0256(14) -0.0053(11) -0.0004(11) 0.0000(11)
C15 0.0230(14) 0.0168(13) 0.0276(15) -0.0030(11) -0.0022(11) 0.0005(11)
C16 0.0289(15) 0.0158(13) 0.0284(15) -0.0069(11) -0.0034(12) 0.0014(11)
C17 0.0274(15) 0.0230(14) 0.0210(14) -0.0069(12) -0.0013(11) -0.0001(11)
C18 0.0287(15) 0.0210(14) 0.0296(15) -0.0053(12) 0.0009(12) -0.0049(12)
N1 0.0414(16) 0.0322(15) 0.0241(13) -0.0147(12) -0.0001(11) -0.0007(11)
N2 0.0306(13) 0.0224(12) 0.0237(12) -0.0079(10) -0.0006(10) 0.0018(10)
N3 0.0288(13) 0.0186(12) 0.0234(12) -0.0066(10) -0.0006(10) -0.0007(9)
O1 0.0319(12) 0.0136(10) 0.0401(12) -0.0018(8) 0.0103(10) -0.0012(8)
O2 0.0483(16) 0.0202(12) 0.100(2) -0.0103(11) 0.0408(16) -0.0044(13)
O3 0.0522(15) 0.0225(11) 0.0353(12) -0.0055(10) 0.0178(11) 0.0009(9)
O4 0.0399(12) 0.0151(10) 0.0314(11) -0.0049(9) 0.0044(9) -0.0014(8)
O5 0.080(2) 0.0305(14) 0.0337(13) -0.0095(13) 0.0069(13) 0.0105(10)
O6 0.0484(15) 0.0429(14) 0.0293(12) -0.0085(12) 0.0131(11) -0.0061(10)
O1W 0.0281(12) 0.0221(11) 0.0443(13) -0.0073(9) 0.0061(10) 0.0013(10)
O2W 0.0297(12) 0.0237(11) 0.0424(13) -0.0070(9) -0.0075(10) 0.0023(10)
O3W 0.0660(18) 0.0267(12) 0.0248(11) -0.0132(12) 0.0003(11) -0.0043(9)
O4W 0.0426(19) 0.079(3) 0.227(6) -0.0297(18) 0.054(3) -0.107(3)

loop_
_atom_type_symbol
_atom_type_description
_atom_type_scat_dispersion_real
_atom_type_scat_dispersion_imag
_atom_type_scat_source
C C 0.0033 0.0016 'International Tables Vol C Tables 4.2.6.8 and 6.1.1.4'
H H 0.0000 0.0000 'International Tables Vol C Tables 4.2.6.8 and 6.1.1.4'
N N 0.0061 0.0033 'International Tables Vol C Tables 4.2.6.8 and 6.1.1.4'
O O 0.0106 0.0060 'International Tables Vol C Tables 4.2.6.8 and 6.1.1.4'
Ni Ni 0.3393 1.1124 'International Tables Vol C Tables 4.2.6.8 and 6.1.1.4'

loop_
_geom_angle_atom_site_label_1
_geom_angle_atom_site_label_2
_geom_angle_atom_site_label_3
_geom_angle_site_symmetry_1
_geom_angle_site_symmetry_3
_geom_angle
_geom_angle_publ_flag
O1 Ni1 O2W . . 88.23(9) ?
O1 Ni1 O1W . . 89.39(9) ?
O2W Ni1 O1W . . 173.81(9) ?
O1 Ni1 N2 . . 94.35(9) ?
O2W Ni1 N2 . . 89.63(10) ?
O1W Ni1 N2 . . 96.25(10) ?
O1 Ni1 N3 . . 170.92(9) ?
O2W Ni1 N3 . . 89.18(9) ?
O1W Ni1 N3 . . 94.02(9) ?
N2 Ni1 N3 . . 76.92(9) ?
O1 Ni1 O3W . . 93.00(9) ?
O2W Ni1 O3W . . 88.23(10) ?
O1W Ni1 O3W . . 86.19(10) ?
N2 Ni1 O3W . . 172.27(9) ?
N3 Ni1 O3W . . 95.62(9) ?
N3 C1 C2 . . 122.5(3) ?
N3 C1 H1 . . 118.8 ?
C2 C1 H1 . . 118.8 ?
C1 C2 C3 . . 118.7(3) ?
C1 C2 H2 . . 120.7 ?
C3 C2 H2 . . 120.6 ?
C2 C3 C4 . . 120.0(3) ?
C2 C3 H3 . . 120.0 ?
C4 C3 H3 . . 120.0 ?
C3 C4 C5 . . 118.5(3) ?
C3 C4 H4 . . 120.8 ?
C5 C4 H4 . . 120.8 ?
N3 C5 C4 . . 121.7(3) ?
N3 C5 C6 . . 115.5(2) ?
C4 C5 C6 . . 122.7(3) ?
N2 C6 C10 . . 121.4(3) ?
N2 C6 C5 . . 114.9(3) ?
C10 C6 C5 . . 123.5(3) ?
N2 C7 C8 . . 123.3(3) ?
N2 C7 H7 . . 118.4 ?
C8 C7 H7 . . 118.4 ?
C9 C8 C7 . . 118.3(3) ?
C9 C8 H8 . . 120.8 ?
C7 C8 H8 . . 120.8 ?
C10 C9 C8 . . 119.0(3) ?
C10 C9 H9 . . 120.5 ?
C8 C9 H9 . . 120.5 ?
C9 C10 C6 . . 119.6(3) ?
C9 C10 H10 . . 120.2 ?
C6 C10 H10 . . 120.2 ?
O2 C11 O1 . . 125.6(3) ?
O2 C11 C12 . . 117.3(3) ?
O1 C11 C12 . . 117.1(3) ?
C13 C12 C18 . . 120.0(3) ?
C13 C12 C11 . . 120.1(3) ?
C18 C12 C11 . . 119.9(3) ?
C14 C13 C12 . . 121.1(3) ?
C14 C13 H13 . . 119.5 ?
C12 C13 H13 . . 119.5 ?
C13 C14 C16 . . 119.1(3) ?
C13 C14 C15 . . 119.5(3) ?
C16 C14 C15 . . 121.3(3) ?
O3 C15 O4 . . 124.8(3) ?
O3 C15 C14 . . 118.2(2) ?
O4 C15 C14 . . 117.1(3) ?
C17 C16 C14 . . 119.0(3) ?
C17 C16 H16 . . 120.5 ?
C14 C16 H16 . . 120.5 ?
C18 C17 C16 . . 122.9(3) ?
C18 C17 N1 . . 118.6(3) ?
C16 C17 N1 . . 118.5(3) ?
C17 C18 C12 . . 117.8(3) ?
C17 C18 H18 . . 121.1 ?
C12 C18 H18 . . 121.1 ?
O5 N1 O6 . . 123.2(3) ?
O5 N1 C17 . . 118.1(3) ?
O6 N1 C17 . . 118.7(3) ?
C7 N2 C6 . . 118.3(3) ?
C7 N2 Ni1 . . 125.9(2) ?
C6 N2 Ni1 . . 115.4(2) ?
C1 N3 C5 . . 118.7(3) ?
C1 N3 Ni1 . . 126.6(2) ?
C5 N3 Ni1 . . 114.67(18) ?
C11 O1 Ni1 . . 125.67(19) ?
Ni1 O1W H1W . . 105(4) ?
Ni1 O1W H2W . . 113(4) ?
H1W O1W H2W . . 116(3) ?
Ni1 O2W H3W . . 109(3) ?
Ni1 O2W H4W . . 116(4) ?
H3W O2W H4W . . 113(3) ?
Ni1 O3W H5W . . 109(3) ?
Ni1 O3W H6W . . 120(4) ?
H5W O3W H6W . . 111(3) ?
H7W O4W H8W . . 116(3) ?

loop_
_geom_bond_atom_site_label_1
_geom_bond_atom_site_label_2
_geom_bond_site_symmetry_2
_geom_bond_distance
_geom_bond_publ_flag
Ni1 O1 . 2.051(2) y
Ni1 O2W . 2.079(2) y
Ni1 O1W . 2.088(2) y
Ni1 O3W . 2.142(2) y
Ni1 N2 . 2.097(2) y
Ni1 N3 . 2.100(2) y
C1 N3 . 1.331(4) ?
C1 C2 . 1.365(5) ?
C1 H1 . 0.9300 ?
C2 C3 . 1.366(5) ?
C2 H2 . 0.9300 ?
C3 C4 . 1.371(5) ?
C3 H3 . 0.9300 ?
C4 C5 . 1.376(4) ?
C4 H4 . 0.9300 ?
C5 N3 . 1.345(4) ?
C5 C6 . 1.471(4) ?
C6 N2 . 1.331(4) ?
C6 C10 . 1.382(4) ?
C7 N2 . 1.326(4) ?
C7 C8 . 1.369(5) ?
C7 H7 . 0.9300 ?
C8 C9 . 1.371(6) ?
C8 H8 . 0.9300 ?
C9 C10 . 1.361(5) ?
C9 H9 . 0.9300 ?
C10 H10 . 0.9300 ?
C11 O2 . 1.246(4) ?
C11 O1 . 1.256(4) ?
C11 C12 . 1.490(4) ?
C12 C13 . 1.375(4) ?
C12 C18 . 1.387(4) ?
C13 C14 . 1.380(4) ?
C13 H13 . 0.9300 ?
C14 C16 . 1.377(4) ?
C14 C15 . 1.499(4) ?
C15 O3 . 1.232(4) ?
C15 O4 . 1.256(3) ?
C16 C17 . 1.372(4) ?
C16 H16 . 0.9300 ?
C17 C18 . 1.366(4) ?
C17 N1 . 1.463(4) ?
C18 H18 . 0.9300 ?
N1 O5 . 1.205(4) ?
N1 O6 . 1.224(3) ?
O1W H1W . 0.81(3) ?
O1W H2W . 0.82(4) ?
O2W H3W . 0.82(3) ?
O2W H4W . 0.82(4) ?
O3W H5W . 0.82(4) ?
O3W H6W . 0.82(3) ?
O4W H7W . 0.81(4) ?
O4W H8W . 0.81(3) ?

loop_
_geom_hbond_atom_site_label_D
_geom_hbond_atom_site_label_H
_geom_hbond_atom_site_label_A
_geom_hbond_site_symmetry_A
_geom_hbond_distance_DH
_geom_hbond_distance_HA
_geom_hbond_distance_DA
_geom_hbond_angle_DHA
O1W H1W O2 . 0.81(3) 2.00(3) 2.727(3) 150(5)
O1W H2W O4 1_545 0.82(4) 1.96(5) 2.715(3) 154(4)
O2W H3W O4W 2_766 0.82(3) 1.82(4) 2.614(4) 166(4)
O2W H4W O4 1_645 0.82(4) 1.96(4) 2.757(3) 164(4)
O3W H5W O4W 1_546 0.82(4) 2.42(2) 3.185(7) 156(5)
O3W H6W O4 2_667 0.82(3) 1.97(2) 2.735(3) 155(4)
O4W H7W O2 2_666 0.81(4) 1.91(2) 2.697(4) 161(5)
O4W H8W O3 1_654 0.81(3) 1.98(4) 2.639(4) 138(5)
